data_1519948
loop_
_publ_author_name
'Callear, Samantha K.'
'Hursthouse, Michael B.'

_publ_section_title
;
 2-Methylimidazole - C4H6N2
;
_journal_name_full 'Crystal Structure Report Archive'
_journal_page_first 549
_journal_year 2008
_chemical_formula_sum 'C4 H6 N2'
_chemical_formula_weight 82.11
_chemical_name_systematic
;
2-Methylimidazole
;
_space_group_IT_number 19
_symmetry_cell_setting orthorhombic
_symmetry_space_group_name_Hall 'P 2ac 2ab'
_symmetry_space_group_name_H-M 'P 21 21 21'
_atom_sites_solution_hydrogens geom
_atom_sites_solution_primary direct
_atom_sites_solution_secondary difmap
_cell_angle_alpha 90.00
_cell_angle_beta 90.00
_cell_angle_gamma 90.00
_cell_formula_units_Z 4
_cell_length_a 6.0084(8)
_cell_length_b 8.1526(13)
_cell_length_c 9.6903(13)
_cell_measurement_reflns_used 1084
_cell_measurement_temperature 120(2)
_cell_measurement_theta_max 27.48
_cell_measurement_theta_min 2.94
_cell_volume 474.67(12)
_computing_cell_refinement 'DENZO (Otwinowski & Minor, 1997) & COLLECT (Hooft, R.W.W., 1998)'
_computing_data_collection 'COLLECT (Hooft, R.W.W., 1998)'
_computing_data_reduction 'DENZO (Otwinowski & Minor, 1997) & COLLECT (Hooft, R.W.W., 1998)'
_computing_structure_refinement 'SHELXL-97 (Sheldrick, 1997)'
_diffrn_ambient_temperature 120(2)
_diffrn_detector_area_resol_mean 9.091
_diffrn_measured_fraction_theta_full 1.000
_diffrn_measured_fraction_theta_max 1.000
_diffrn_measurement_device_type 'Bruker-Nonius 95mm CCD camera on \k-goniostat'
_diffrn_measurement_method '\f & \w scans'
_diffrn_radiation_monochromator '10cm confocal mirrors'
_diffrn_radiation_source 'Bruker-Nonius FR591 rotating anode'
_diffrn_radiation_type MoK\a
_diffrn_radiation_wavelength 0.71073
_diffrn_reflns_av_R_equivalents 0.0794
_diffrn_reflns_av_sigmaI/netI 0.0460
_diffrn_reflns_limit_h_max 7
_diffrn_reflns_limit_h_min -7
_diffrn_reflns_limit_k_max 10
_diffrn_reflns_limit_k_min -10
_diffrn_reflns_limit_l_max 12
_diffrn_reflns_limit_l_min -12
_diffrn_reflns_number 5281
_diffrn_reflns_theta_full 27.44
_diffrn_reflns_theta_max 27.44
_diffrn_reflns_theta_min 3.27
_exptl_absorpt_coefficient_mu 0.075
_exptl_absorpt_correction_T_max 0.9985
_exptl_absorpt_correction_T_min 0.9925
_exptl_absorpt_correction_type multi-scan
_exptl_absorpt_process_details 'SADABS V2.10 (Sheldrick, G.M., 2003)'
_exptl_crystal_colour colourless
_exptl_crystal_density_diffrn 1.149
_exptl_crystal_density_method 'not measured'
_exptl_crystal_description lath
_exptl_crystal_F_000 176
_exptl_crystal_size_max 0.10
_exptl_crystal_size_mid 0.04
_exptl_crystal_size_min 0.02
_refine_diff_density_max 0.165
_refine_diff_density_min -0.207
_refine_diff_density_rms 0.046
_refine_ls_abs_structure_details 'Flack H D (1983), Acta Cryst. A39, 876-881'
_refine_ls_abs_structure_Flack 10(10)
_refine_ls_extinction_method none
_refine_ls_goodness_of_fit_ref 1.196
_refine_ls_hydrogen_treatment constr
_refine_ls_matrix_type full
_refine_ls_number_parameters 57
_refine_ls_number_reflns 659
_refine_ls_number_restraints 0
_refine_ls_restrained_S_all 1.196
_refine_ls_R_factor_all 0.0728
_refine_ls_R_factor_gt 0.0534
_refine_ls_shift/su_max 0.025
_refine_ls_shift/su_mean 0.002
_refine_ls_structure_factor_coef Fsqd
_refine_ls_weighting_details 'calc w=1/[\s^2^(Fo^2^)+(0.0699P)^2^+0.0000P] where P=(Fo^2^+2Fc^2^)/3'
_refine_ls_weighting_scheme calc
_refine_ls_wR_factor_gt 0.1264
_refine_ls_wR_factor_ref 0.1332
_reflns_number_gt 526
_reflns_number_total 659
_reflns_threshold_expression >2sigma(I)
_cod_data_source_file eCrystal-549.cif
_cod_data_source_block 06skc0003p212121
_cod_depositor_comments
;
Citation :
Callear, Samantha K. and Hursthouse, Michael B. (2008) 
University of Southampton, Crystal Structure Report Archive. 
(doi:10.5258/ecrystals/549)

More at:
http://ecrystals.chem.soton.ac.uk/549/
;
_cod_original_sg_symbol_H-M P212121
_cod_database_code 1519948

loop_
_symmetry_equiv_pos_as_xyz
'x, y, z'
'-x+1/2, -y, z+1/2'
'-x, y+1/2, -z+1/2'
'x+1/2, -y+1/2, -z'

loop_
_atom_site_label
_atom_site_type_symbol
_atom_site_fract_x
_atom_site_fract_y
_atom_site_fract_z
_atom_site_U_iso_or_equiv
_atom_site_adp_type
_atom_site_occupancy
_atom_site_symmetry_multiplicity
_atom_site_calc_flag
_atom_site_refinement_flags
_atom_site_disorder_assembly
_atom_site_disorder_group
C1 C 0.2072(4) 0.5167(3) 0.4139(2) 0.0302(6) Uani 1 1 d . . .
C3 C 0.4848(4) 0.3650(3) 0.4864(3) 0.0319(7) Uani 1 1 d . . .
H3 H 0.5914 0.3125 0.5437 0.038 Uiso 1 1 calc R . .
C4 C 0.4658(5) 0.3520(3) 0.3473(3) 0.0379(7) Uani 1 1 d . . .
H4 H 0.5582 0.2864 0.2901 0.045 Uiso 1 1 calc R . .
C6 C 0.0143(5) 0.6303(3) 0.4180(3) 0.0415(7) Uani 1 1 d . . .
H6A H -0.0019 0.6840 0.3280 0.062 Uiso 1 1 calc R . .
H6B H 0.0388 0.7135 0.4894 0.062 Uiso 1 1 calc R . .
H6C H -0.1212 0.5684 0.4391 0.062 Uiso 1 1 calc R . .
N2 N 0.3198(4) 0.4686(3) 0.52719(19) 0.0290(6) Uani 1 1 d . . .
H2 H 0.2916 0.4990 0.6126 0.067(10) Uiso 1 1 calc R . .
N5 N 0.2923(4) 0.4485(3) 0.30150(19) 0.0334(6) Uani 1 1 d . . .

loop_
_atom_site_aniso_label
_atom_site_aniso_U_11
_atom_site_aniso_U_22
_atom_site_aniso_U_33
_atom_site_aniso_U_23
_atom_site_aniso_U_13
_atom_site_aniso_U_12
C1 0.0368(13) 0.0286(12) 0.0253(11) 0.0005(12) -0.0018(11) -0.0048(11)
C3 0.0336(14) 0.0361(15) 0.0260(13) 0.0026(11) -0.0015(11) 0.0035(13)
C4 0.0411(16) 0.0447(17) 0.0278(14) -0.0004(12) 0.0044(12) 0.0078(16)
C6 0.0454(15) 0.0442(15) 0.0350(13) -0.0001(14) 0.0001(15) 0.0095(14)
N2 0.0380(12) 0.0296(11) 0.0194(10) -0.0005(9) 0.0000(9) 0.0008(11)
N5 0.0396(13) 0.0400(12) 0.0207(10) 0.0022(9) 0.0013(9) 0.0018(12)

loop_
_atom_type_symbol
_atom_type_description
_atom_type_scat_dispersion_real
_atom_type_scat_dispersion_imag
_atom_type_scat_source
C C 0.0033 0.0000 'International Tables Vol C Tables 4.2.6.8 and 6.1.1.4'
H H 0.0000 0.0000 'International Tables Vol C Tables 4.2.6.8 and 6.1.1.4'
N N 0.0061 0.0000 'International Tables Vol C Tables 4.2.6.8 and 6.1.1.4'

loop_
_geom_angle_atom_site_label_1
_geom_angle_atom_site_label_2
_geom_angle_atom_site_label_3
_geom_angle
_geom_angle_site_symmetry_1
_geom_angle_site_symmetry_3
N5 C1 N2 110.7(2) . .
N5 C1 C6 125.8(2) . .
N2 C1 C6 123.5(2) . .
C4 C3 N2 106.0(2) . .
C4 C3 H3 127.0 . .
N2 C3 H3 127.0 . .
C3 C4 N5 109.8(2) . .
C3 C4 H4 125.1 . .
N5 C4 H4 125.1 . .
C1 C6 H6A 109.5 . .
C1 C6 H6B 109.5 . .
H6A C6 H6B 109.5 . .
C1 C6 H6C 109.5 . .
H6A C6 H6C 109.5 . .
H6B C6 H6C 109.5 . .
C1 N2 C3 108.0(2) . .
C1 N2 H2 126.0 . .
C3 N2 H2 126.0 . .
C1 N5 C4 105.4(2) . .

loop_
_geom_bond_atom_site_label_1
_geom_bond_atom_site_label_2
_geom_bond_distance
_geom_bond_site_symmetry_2
C1 N5 1.326(3) .
C1 N2 1.347(3) .
C1 C6 1.484(4) .
C3 C4 1.357(3) .
C3 N2 1.361(3) .
C3 H3 0.9500 .
C4 N5 1.379(3) .
C4 H4 0.9500 .
C6 H6A 0.9800 .
C6 H6B 0.9800 .
C6 H6C 0.9800 .
N2 H2 0.8800 .

loop_
_geom_hbond_atom_site_label_D
_geom_hbond_atom_site_label_H
_geom_hbond_atom_site_label_A
_geom_hbond_distance_DH
_geom_hbond_distance_HA
_geom_hbond_distance_DA
_geom_hbond_angle_DHA
_geom_hbond_site_symmetry_A
N2 H2 N5 0.88 1.95 2.824(3) 174.8 2_565
